data_7702732
loop_
_publ_author_name
'Low, Paul J.'
'Hayes, Tim M.'
'Udachin, Konstantin A.'
'Goeta, Andres E.'
'Howard, Judith A. K.'
'Enright, Gary D.'
'Carty, Arthur J.'

_publ_section_title
;
 Acetylide generation and coupling on electron-rich Ru3 clusters
;
_journal_issue 7
_journal_name_full 'Journal of the Chemical Society, Dalton Transactions'
_journal_page_first 1455
_journal_paper_doi 10.1039/b108626j
_journal_year 2002
_chemical_formula_sum 'C47 H30 O7 P2 Ru3'
_chemical_formula_weight 1071.86
_space_group_IT_number 2
_space_group_name_Hall '-P 1'
_space_group_name_H-M_alt 'P -1'
_symmetry_cell_setting triclinic
_symmetry_space_group_name_H-M 'P -1'
_atom_sites_solution_hydrogens geom
_atom_sites_solution_primary direct
_atom_sites_solution_secondary difmap
_audit_creation_method SHELXL-97
_cell_angle_alpha 80.4040(10)
_cell_angle_beta 70.1680(10)
_cell_angle_gamma 89.3950(10)
_cell_formula_units_Z 2
_cell_length_a 11.1720(5)
_cell_length_b 13.2256(6)
_cell_length_c 15.5535(7)
_cell_measurement_temperature 173(2)
_cell_volume 2128.96(17)
_computing_structure_refinement 'SHELXL-97 (Sheldrick, 1997)'
_computing_structure_solution 'SHELXS-97 (Sheldrick, 1990)'
_diffrn_ambient_temperature 173(2)
_diffrn_measured_fraction_theta_full 0.990
_diffrn_measured_fraction_theta_max 0.990
_diffrn_radiation_monochromator graphite
_diffrn_radiation_source 'fine-focus sealed tube'
_diffrn_radiation_type MoK\a
_diffrn_radiation_wavelength 0.71070
_diffrn_reflns_av_R_equivalents 0.0580
_diffrn_reflns_av_sigmaI/netI 0.0533
_diffrn_reflns_limit_h_max 15
_diffrn_reflns_limit_h_min -15
_diffrn_reflns_limit_k_max 17
_diffrn_reflns_limit_k_min -17
_diffrn_reflns_limit_l_max 20
_diffrn_reflns_limit_l_min -21
_diffrn_reflns_number 25414
_diffrn_reflns_theta_full 28.74
_diffrn_reflns_theta_max 28.74
_diffrn_reflns_theta_min 1.41
_exptl_absorpt_coefficient_mu 1.177
_exptl_crystal_density_diffrn 1.672
_exptl_crystal_density_method 'not measured'
_exptl_crystal_F_000 1060
_exptl_crystal_size_max 0.25
_exptl_crystal_size_mid 0.25
_exptl_crystal_size_min 0.2
_refine_diff_density_max 1.168
_refine_diff_density_min -1.446
_refine_diff_density_rms 0.132
_refine_ls_extinction_method none
_refine_ls_goodness_of_fit_ref 1.004
_refine_ls_hydrogen_treatment mixed
_refine_ls_matrix_type full
_refine_ls_number_parameters 532
_refine_ls_number_reflns 10924
_refine_ls_number_restraints 0
_refine_ls_restrained_S_all 1.004
_refine_ls_R_factor_all 0.0482
_refine_ls_R_factor_gt 0.0386
_refine_ls_shift/su_max 0.002
_refine_ls_shift/su_mean 0.000
_refine_ls_structure_factor_coef Fsqd
_refine_ls_weighting_details 'w=1/[\s^2^(Fo^2^)+(0.0500P)^2^+0.0000P] where P=(Fo^2^+2Fc^2^)/3'
_refine_ls_weighting_scheme calc
_refine_ls_wR_factor_gt 0.0840
_refine_ls_wR_factor_ref 0.0881
_reflns_number_gt 8974
_reflns_number_total 10924
_reflns_threshold_expression >2sigma(I)
_cod_data_source_file b108626j.txt
_cod_data_source_block pjl60
_cod_depositor_comments
;
The following automatic conversions were performed:

data item '_refine_ls_weighting_scheme' value 'calc
w=1/[\s^2^(Fo^2^)+(0.0500P)^2^+0.0000P] where P=(Fo^2^+2Fc^2^)/3' was
changed to 'calc'. A new data item '_refine_ls_weighting_details' was
created with the value set to
'w=1/[\s^2^(Fo^2^)+(0.0500P)^2^+0.0000P] where P=(Fo^2^+2Fc^2^)/3'.

Automatic conversion script
Id: cif_fix_values 6909 2019-04-08 15:41:33Z antanas 
;
_cod_original_sg_symbol_H-M P-1
_cod_database_code 7702732

loop_
_symmetry_equiv_pos_as_xyz
'x, y, z'
'-x, -y, -z'

loop_
_atom_site_label
_atom_site_type_symbol
_atom_site_fract_x
_atom_site_fract_y
_atom_site_fract_z
_atom_site_U_iso_or_equiv
_atom_site_adp_type
_atom_site_occupancy
_atom_site_calc_flag
_atom_site_refinement_flags
Ru1 Ru 0.544843(19) 0.299377(15) 0.662046(15) 0.02279(6) Uani 1 d .
Ru2 Ru 0.643755(19) 0.156675(14) 0.816233(14) 0.02071(6) Uani 1 d .
Ru3 Ru 0.822060(19) 0.290675(14) 0.653934(14) 0.02048(6) Uani 1 d .
P1 P 0.73113(6) 0.26493(5) 0.54448(5) 0.02226(13) Uani 1 d .
P2 P 0.80931(6) 0.26658(5) 0.80983(5) 0.02226(13) Uani 1 d .
O7 O 0.5911(2) 0.52650(16) 0.56695(19) 0.0498(6) Uani 1 d .
O8 O 0.3457(2) 0.3663(2) 0.83311(16) 0.0529(7) Uani 1 d .
O9 O 0.4399(2) 0.23899(16) 0.96610(15) 0.0397(5) Uani 1 d .
O10 O 0.6660(2) -0.00706(15) 0.96934(15) 0.0376(5) Uani 1 d .
O11 O 0.8193(2) 0.52423(15) 0.63597(17) 0.0412(5) Uani 1 d .
O12 O 1.0992(2) 0.29836(18) 0.53356(16) 0.0450(6) Uani 1 d .
O13 O 0.3600(2) 0.26474(18) 0.56519(18) 0.0494(6) Uani 1 d .
C1 C 0.8149(2) 0.13356(19) 0.68852(18) 0.0230(5) Uani 1 d .
C2 C 0.8074(2) 0.0431(2) 0.72099(18) 0.0255(5) Uani 1 d .
C4 C 0.5184(2) 0.1500(2) 0.72784(19) 0.0256(5) Uani 1 d .
C5 C 0.4983(3) 0.0619(2) 0.77137(19) 0.0275(5) Uani 1 d .
C7 C 0.5779(3) 0.4432(2) 0.6025(2) 0.0327(6) Uani 1 d .
C8 C 0.4212(3) 0.3395(2) 0.7729(2) 0.0336(6) Uani 1 d .
C9 C 0.5166(3) 0.2101(2) 0.90704(19) 0.0279(6) Uani 1 d .
C10 C 0.6568(3) 0.0542(2) 0.91077(19) 0.0268(5) Uani 1 d .
C11 C 0.8176(3) 0.4370(2) 0.64105(19) 0.0273(5) Uani 1 d .
C12 C 0.9949(3) 0.2964(2) 0.5804(2) 0.0292(6) Uani 1 d .
C13 C 0.4290(3) 0.2790(2) 0.6012(2) 0.0306(6) Uani 1 d .
C20 C 0.7697(2) 0.3542(2) 0.43396(18) 0.0251(5) Uani 1 d .
C21 C 0.8698(3) 0.4263(2) 0.4052(2) 0.0365(7) Uani 1 d .
H21 H 0.9215 0.4289 0.4423 0.044 Uiso 1 calc R
C22 C 0.8958(3) 0.4952(3) 0.3222(2) 0.0432(8) Uani 1 d .
H22 H 0.9644 0.5451 0.3035 0.052 Uiso 1 calc R
C23 C 0.8227(3) 0.4913(2) 0.2676(2) 0.0376(7) Uani 1 d .
H23 H 0.8414 0.5375 0.2105 0.045 Uiso 1 calc R
C24 C 0.7218(3) 0.4199(2) 0.2959(2) 0.0406(7) Uani 1 d .
H24 H 0.6699 0.4181 0.2587 0.049 Uiso 1 calc R
C25 C 0.6957(3) 0.3507(2) 0.3785(2) 0.0357(7) Uani 1 d .
H25 H 0.6271 0.3009 0.3971 0.043 Uiso 1 calc R
C30 C 0.8215(3) -0.0666(2) 0.74106(19) 0.0296(6) Uani 1 d .
C31 C 0.7774(3) -0.1326(2) 0.6968(2) 0.0414(7) Uani 1 d .
H31 H 0.7300 -0.1068 0.6581 0.050 Uiso 1 calc R
C32 C 0.8019(4) -0.2362(2) 0.7087(3) 0.0561(10) Uani 1 d .
H32 H 0.7727 -0.2808 0.6772 0.067 Uiso 1 calc R
C33 C 0.8686(4) -0.2743(3) 0.7659(3) 0.0642(13) Uani 1 d .
H33 H 0.8859 -0.3450 0.7734 0.077 Uiso 1 calc R
C34 C 0.9105(4) -0.2099(3) 0.8125(3) 0.0635(12) Uani 1 d .
H34 H 0.9550 -0.2368 0.8529 0.076 Uiso 1 calc R
C35 C 0.8874(3) -0.1059(2) 0.8002(3) 0.0462(8) Uani 1 d .
H35 H 0.9165 -0.0616 0.8320 0.055 Uiso 1 calc R
C40 C 0.7454(3) 0.14054(19) 0.50716(18) 0.0253(5) Uani 1 d .
C41 C 0.8653(3) 0.1114(2) 0.4575(2) 0.0409(7) Uani 1 d .
H41 H 0.9373 0.1576 0.4407 0.049 Uiso 1 calc R
C42 C 0.8802(3) 0.0149(3) 0.4325(3) 0.0480(9) Uani 1 d .
H42 H 0.9629 -0.0054 0.4003 0.058 Uiso 1 calc R
C43 C 0.7769(3) -0.0515(2) 0.4537(2) 0.0389(7) Uani 1 d .
H43 H 0.7877 -0.1162 0.4339 0.047 Uiso 1 calc R
C44 C 0.6583(3) -0.0245(2) 0.5033(2) 0.0379(7) Uani 1 d .
H44 H 0.5869 -0.0712 0.5196 0.045 Uiso 1 calc R
C45 C 0.6421(3) 0.0721(2) 0.5300(2) 0.0317(6) Uani 1 d .
H45 H 0.5595 0.0908 0.5642 0.038 Uiso 1 calc R
C50 C 0.9352(3) 0.20620(19) 0.84683(19) 0.0266(5) Uani 1 d .
C51 C 1.0576(3) 0.2036(2) 0.7843(2) 0.0356(7) Uani 1 d .
H51 H 1.0760 0.2300 0.7203 0.043 Uiso 1 calc R
C52 C 1.1535(3) 0.1620(3) 0.8158(3) 0.0484(9) Uani 1 d .
H52 H 1.2371 0.1599 0.7727 0.058 Uiso 1 calc R
C53 C 1.1287(4) 0.1240(3) 0.9079(3) 0.0537(10) Uani 1 d .
H53 H 1.1951 0.0965 0.9285 0.064 Uiso 1 calc R
C54 C 1.0075(3) 0.1259(2) 0.9707(3) 0.0468(8) Uani 1 d .
H54 H 0.9901 0.0998 1.0346 0.056 Uiso 1 calc R
C55 C 0.9108(3) 0.1661(2) 0.9402(2) 0.0346(6) Uani 1 d .
H55 H 0.8270 0.1662 0.9835 0.042 Uiso 1 calc R
C60 C 0.4404(3) -0.0417(2) 0.79673(19) 0.0281(6) Uani 1 d .
C61 C 0.3499(3) -0.0637(2) 0.7574(2) 0.0416(7) Uani 1 d .
H61 H 0.3300 -0.0118 0.7148 0.050 Uiso 1 calc R
C62 C 0.2892(4) -0.1601(3) 0.7799(3) 0.0538(9) Uani 1 d .
H62 H 0.2272 -0.1739 0.7535 0.065 Uiso 1 calc R
C63 C 0.3189(4) -0.2362(3) 0.8410(3) 0.0522(9) Uani 1 d .
H63 H 0.2763 -0.3020 0.8573 0.063 Uiso 1 calc R
C64 C 0.4094(3) -0.2168(2) 0.8779(2) 0.0425(8) Uani 1 d .
H64 H 0.4304 -0.2698 0.9189 0.051 Uiso 1 calc R
C65 C 0.4714(3) -0.1201(2) 0.8561(2) 0.0329(6) Uani 1 d .
H65 H 0.5348 -0.1077 0.8818 0.040 Uiso 1 calc R
C70 C 0.7731(3) 0.37476(19) 0.87289(19) 0.0272(5) Uani 1 d .
C71 C 0.6702(3) 0.4340(2) 0.8670(2) 0.0370(7) Uani 1 d .
H71 H 0.6192 0.4156 0.8335 0.044 Uiso 1 calc R
C72 C 0.6433(3) 0.5191(2) 0.9099(2) 0.0441(8) Uani 1 d .
H72 H 0.5740 0.5592 0.9051 0.053 Uiso 1 calc R
C73 C 0.7154(4) 0.5467(3) 0.9597(2) 0.0517(9) Uani 1 d .
H73 H 0.6953 0.6047 0.9898 0.062 Uiso 1 calc R
C74 C 0.8160(4) 0.4897(3) 0.9653(3) 0.0521(9) Uani 1 d .
H74 H 0.8661 0.5086 0.9994 0.063 Uiso 1 calc R
C75 C 0.8463(3) 0.4042(2) 0.9219(2) 0.0391(7) Uani 1 d .
H75 H 0.9173 0.3659 0.9258 0.047 Uiso 1 calc R

loop_
_atom_site_aniso_label
_atom_site_aniso_U_11
_atom_site_aniso_U_22
_atom_site_aniso_U_33
_atom_site_aniso_U_23
_atom_site_aniso_U_13
_atom_site_aniso_U_12
Ru1 0.02045(10) 0.02122(10) 0.02644(11) -0.00150(8) -0.00896(8) 0.00268(8)
Ru2 0.01998(10) 0.01935(10) 0.02157(11) -0.00137(7) -0.00655(8) 0.00128(7)
Ru3 0.01968(10) 0.01873(10) 0.02222(11) -0.00092(7) -0.00736(8) 0.00105(7)
P1 0.0216(3) 0.0211(3) 0.0233(3) -0.0016(2) -0.0078(3) 0.0006(2)
P2 0.0225(3) 0.0212(3) 0.0232(3) -0.0027(2) -0.0087(3) 0.0016(2)
O7 0.0469(14) 0.0261(11) 0.0697(17) 0.0065(11) -0.0184(13) 0.0037(10)
O8 0.0516(15) 0.0703(17) 0.0368(13) -0.0148(12) -0.0136(11) 0.0342(13)
O9 0.0393(12) 0.0415(12) 0.0315(11) -0.0047(9) -0.0043(9) 0.0153(10)
O10 0.0456(12) 0.0312(10) 0.0346(12) 0.0044(8) -0.0166(10) 0.0034(9)
O11 0.0449(13) 0.0231(10) 0.0575(15) -0.0021(9) -0.0222(11) 0.0000(9)
O12 0.0269(11) 0.0547(14) 0.0414(13) 0.0032(10) -0.0019(10) 0.0064(10)
O13 0.0465(14) 0.0466(13) 0.0651(17) 0.0022(12) -0.0371(13) -0.0064(11)
C1 0.0197(12) 0.0252(12) 0.0253(13) -0.0083(10) -0.0076(10) 0.0044(10)
C2 0.0243(13) 0.0273(13) 0.0245(13) -0.0051(10) -0.0076(10) 0.0039(10)
C4 0.0220(12) 0.0277(13) 0.0265(13) -0.0035(10) -0.0083(11) 0.0018(10)
C5 0.0236(13) 0.0299(13) 0.0294(14) -0.0056(11) -0.0093(11) 0.0033(11)
C7 0.0244(14) 0.0303(14) 0.0422(17) -0.0039(12) -0.0111(12) 0.0053(11)
C8 0.0355(16) 0.0350(15) 0.0336(16) -0.0042(12) -0.0171(13) 0.0126(13)
C9 0.0303(14) 0.0240(12) 0.0291(14) -0.0004(10) -0.0118(12) 0.0051(11)
C10 0.0248(13) 0.0262(13) 0.0258(13) -0.0038(10) -0.0046(11) 0.0015(10)
C11 0.0238(13) 0.0277(13) 0.0306(14) -0.0008(10) -0.0113(11) -0.0007(10)
C12 0.0289(14) 0.0280(13) 0.0288(14) 0.0025(10) -0.0110(12) 0.0007(11)
C13 0.0273(14) 0.0279(13) 0.0369(16) 0.0034(11) -0.0153(12) -0.0004(11)
C20 0.0236(13) 0.0262(12) 0.0240(13) -0.0018(10) -0.0077(10) 0.0026(10)
C21 0.0363(16) 0.0403(16) 0.0331(16) 0.0061(12) -0.0177(13) -0.0082(13)
C22 0.0398(18) 0.0460(18) 0.0359(18) 0.0155(14) -0.0128(14) -0.0135(14)
C23 0.0405(17) 0.0389(16) 0.0303(16) 0.0062(12) -0.0138(13) 0.0017(13)
C24 0.0468(19) 0.0474(18) 0.0335(17) -0.0009(13) -0.0243(15) 0.0020(15)
C25 0.0403(17) 0.0354(15) 0.0343(16) -0.0004(12) -0.0186(14) -0.0069(13)
C30 0.0296(14) 0.0223(12) 0.0290(14) 0.0006(10) -0.0024(11) 0.0028(11)
C31 0.0475(19) 0.0281(14) 0.0443(19) -0.0089(13) -0.0088(15) 0.0009(13)
C32 0.067(3) 0.0273(16) 0.060(2) -0.0125(15) -0.002(2) -0.0029(16)
C33 0.077(3) 0.0253(16) 0.060(3) 0.0051(16) 0.009(2) 0.0111(17)
C34 0.075(3) 0.041(2) 0.066(3) 0.0095(18) -0.023(2) 0.023(2)
C35 0.056(2) 0.0320(16) 0.053(2) -0.0014(14) -0.0251(18) 0.0107(15)
C40 0.0269(13) 0.0234(12) 0.0254(13) -0.0034(10) -0.0090(11) 0.0009(10)
C41 0.0282(15) 0.0365(16) 0.0475(19) -0.0105(14) 0.0021(14) -0.0078(13)
C42 0.0345(17) 0.0405(18) 0.059(2) -0.0202(16) 0.0023(16) 0.0052(14)
C43 0.0399(17) 0.0296(14) 0.0509(19) -0.0154(13) -0.0165(15) 0.0072(13)
C44 0.0346(16) 0.0327(15) 0.054(2) -0.0153(14) -0.0216(15) 0.0000(12)
C45 0.0268(14) 0.0320(14) 0.0413(17) -0.0148(12) -0.0142(12) 0.0050(11)
C50 0.0277(13) 0.0259(13) 0.0286(14) -0.0050(10) -0.0124(11) 0.0005(10)
C51 0.0280(15) 0.0397(16) 0.0376(17) 0.0022(13) -0.0133(13) 0.0022(12)
C52 0.0255(15) 0.054(2) 0.060(2) 0.0095(17) -0.0157(15) 0.0052(14)
C53 0.042(2) 0.056(2) 0.068(3) 0.0103(18) -0.0341(19) 0.0037(17)
C54 0.056(2) 0.0428(18) 0.048(2) 0.0081(15) -0.0333(18) 0.0007(16)
C55 0.0372(16) 0.0363(15) 0.0324(16) -0.0026(12) -0.0162(13) 0.0033(13)
C60 0.0262(13) 0.0269(13) 0.0269(14) -0.0038(10) -0.0038(11) -0.0014(11)
C61 0.0425(18) 0.0391(17) 0.048(2) -0.0047(14) -0.0221(16) -0.0065(14)
C62 0.055(2) 0.051(2) 0.061(2) -0.0108(18) -0.0244(19) -0.0181(17)
C63 0.067(2) 0.0357(17) 0.046(2) -0.0077(15) -0.0077(18) -0.0218(16)
C64 0.060(2) 0.0262(14) 0.0332(17) -0.0012(12) -0.0075(15) -0.0058(14)
C65 0.0379(16) 0.0277(14) 0.0316(15) -0.0035(11) -0.0105(13) -0.0022(12)
C70 0.0300(14) 0.0236(12) 0.0252(13) -0.0039(10) -0.0058(11) -0.0012(10)
C71 0.0370(16) 0.0280(14) 0.0422(17) -0.0094(12) -0.0073(14) 0.0061(12)
C72 0.0433(19) 0.0309(15) 0.049(2) -0.0122(14) -0.0023(15) 0.0076(14)
C73 0.070(3) 0.0326(16) 0.044(2) -0.0176(14) -0.0036(18) 0.0030(16)
C74 0.080(3) 0.0380(18) 0.046(2) -0.0164(15) -0.026(2) -0.0039(18)
C75 0.0489(19) 0.0330(15) 0.0388(17) -0.0111(13) -0.0173(15) 0.0006(14)

loop_
_atom_type_symbol
_atom_type_description
_atom_type_scat_dispersion_real
_atom_type_scat_dispersion_imag
_atom_type_scat_source
C C 0.0033 0.0016 'International Tables Vol C Tables 4.2.6.8 and 6.1.1.4'
H H 0.0000 0.0000 'International Tables Vol C Tables 4.2.6.8 and 6.1.1.4'
O O 0.0106 0.0060 'International Tables Vol C Tables 4.2.6.8 and 6.1.1.4'
P P 0.1023 0.0942 'International Tables Vol C Tables 4.2.6.8 and 6.1.1.4'
Ru Ru -1.2594 0.8363 'International Tables Vol C Tables 4.2.6.8 and 6.1.1.4'

loop_
_geom_angle_atom_site_label_1
_geom_angle_atom_site_label_2
_geom_angle_atom_site_label_3
_geom_angle
C13 Ru1 C7 91.74(12)
C13 Ru1 C8 97.23(13)
C7 Ru1 C8 90.14(12)
C13 Ru1 C4 91.70(11)
C7 Ru1 C4 176.56(12)
C8 Ru1 C4 89.68(11)
C13 Ru1 P1 97.11(9)
C7 Ru1 P1 86.96(9)
C8 Ru1 P1 165.45(9)
C4 Ru1 P1 92.36(7)
C13 Ru1 Ru3 145.85(9)
C7 Ru1 Ru3 89.12(8)
C8 Ru1 Ru3 116.91(9)
C4 Ru1 Ru3 87.89(7)
P1 Ru1 Ru3 48.839(17)
C9 Ru2 C10 87.54(11)
C9 Ru2 C4 92.91(11)
C10 Ru2 C4 126.92(11)
C9 Ru2 C1 165.56(10)
C10 Ru2 C1 103.78(10)
C4 Ru2 C1 87.45(9)
C9 Ru2 P2 96.41(9)
C10 Ru2 P2 97.59(9)
C4 Ru2 P2 134.87(7)
C1 Ru2 P2 73.48(7)
C9 Ru2 C5 94.82(11)
C10 Ru2 C5 96.83(11)
C4 Ru2 C5 30.20(9)
C1 Ru2 C5 92.73(9)
P2 Ru2 C5 162.05(7)
C9 Ru2 C2 166.03(10)
C10 Ru2 C2 79.23(10)
C4 Ru2 C2 91.49(9)
C1 Ru2 C2 28.01(9)
P2 Ru2 C2 89.82(6)
C5 Ru2 C2 82.44(9)
C9 Ru2 Ru3 121.55(8)
C10 Ru2 Ru3 136.29(8)
C4 Ru2 Ru3 86.60(7)
C1 Ru2 Ru3 44.03(6)
P2 Ru2 Ru3 51.298(17)
C5 Ru2 Ru3 110.77(7)
C2 Ru2 Ru3 71.94(6)
C12 Ru3 C11 92.62(12)
C12 Ru3 C1 92.72(11)
C11 Ru3 C1 171.50(11)
C12 Ru3 P1 99.55(9)
C11 Ru3 P1 99.41(8)
C1 Ru3 P1 86.22(7)
C12 Ru3 P2 107.79(9)
C11 Ru3 P2 94.30(9)
C1 Ru3 P2 77.77(7)
P1 Ru3 P2 148.74(3)
C12 Ru3 Ru2 138.15(8)
C11 Ru3 Ru2 121.13(8)
C1 Ru3 Ru2 51.25(7)
P1 Ru3 Ru2 98.431(18)
P2 Ru3 Ru2 50.761(17)
C12 Ru3 Ru1 147.74(9)
C11 Ru3 Ru1 84.78(8)
C1 Ru3 Ru1 94.18(7)
P1 Ru3 Ru1 49.675(17)
P2 Ru3 Ru1 104.466(18)
Ru2 Ru3 Ru1 66.320(7)
C40 P1 C20 102.12(12)
C40 P1 Ru3 118.32(9)
C20 P1 Ru3 120.68(9)
C40 P1 Ru1 119.91(9)
C20 P1 Ru1 114.82(8)
Ru3 P1 Ru1 81.49(2)
C50 P2 C70 102.57(12)
C50 P2 Ru2 115.92(9)
C70 P2 Ru2 119.44(9)
C50 P2 Ru3 121.30(9)
C70 P2 Ru3 119.60(9)
Ru2 P2 Ru3 77.94(2)
C2 C1 Ru3 171.2(2)
C2 C1 Ru2 88.61(19)
Ru3 C1 Ru2 84.71(8)
C1 C2 C30 167.3(3)
C1 C2 Ru2 63.39(16)
C30 C2 Ru2 129.34(19)
C5 C4 Ru1 176.7(2)
C5 C4 Ru2 80.65(19)
Ru1 C4 Ru2 98.66(11)
C4 C5 C60 154.4(3)
C4 C5 Ru2 69.15(18)
C60 C5 Ru2 136.40(19)
O7 C7 Ru1 176.3(3)
O8 C8 Ru1 175.3(2)
O9 C9 Ru2 176.4(2)
O10 C10 Ru2 178.5(2)
O11 C11 Ru3 176.4(2)
O12 C12 Ru3 177.8(3)
O13 C13 Ru1 178.7(2)
C21 C20 C25 118.9(3)
C21 C20 P1 121.4(2)
C25 C20 P1 119.7(2)
C20 C21 C22 120.7(3)
C23 C22 C21 120.1(3)
C22 C23 C24 119.8(3)
C23 C24 C25 120.2(3)
C20 C25 C24 120.2(3)
C31 C30 C35 119.3(3)
C31 C30 C2 120.2(3)
C35 C30 C2 120.3(3)
C30 C31 C32 120.4(3)
C33 C32 C31 120.1(4)
C32 C33 C34 120.3(3)
C33 C34 C35 119.9(4)
C34 C35 C30 120.0(4)
C45 C40 C41 118.7(3)
C45 C40 P1 122.5(2)
C41 C40 P1 118.7(2)
C42 C41 C40 120.1(3)
C43 C42 C41 120.7(3)
C44 C43 C42 119.9(3)
C43 C44 C45 119.9(3)
C40 C45 C44 120.6(3)
C51 C50 C55 118.8(3)
C51 C50 P2 121.2(2)
C55 C50 P2 119.9(2)
C50 C51 C52 119.7(3)
C53 C52 C51 120.9(3)
C52 C53 C54 119.9(3)
C53 C54 C55 119.8(3)
C54 C55 C50 120.8(3)
C65 C60 C61 118.5(3)
C65 C60 C5 123.8(3)
C61 C60 C5 117.6(3)
C62 C61 C60 120.7(3)
C63 C62 C61 119.9(3)
C64 C63 C62 120.1(3)
C63 C64 C65 120.9(3)
C60 C65 C64 119.9(3)
C75 C70 C71 118.5(3)
C75 C70 P2 123.3(2)
C71 C70 P2 118.1(2)
C72 C71 C70 120.0(3)
C71 C72 C73 121.0(3)
C74 C73 C72 119.3(3)
C73 C74 C75 120.9(3)
C70 C75 C74 120.2(3)

loop_
_geom_bond_atom_site_label_1
_geom_bond_atom_site_label_2
_geom_bond_distance
Ru1 C13 1.888(3)
Ru1 C7 1.951(3)
Ru1 C8 1.959(3)
Ru1 C4 2.042(3)
Ru1 P1 2.3576(7)
Ru1 Ru3 3.0583(3)
Ru2 C9 1.860(3)
Ru2 C10 1.870(3)
Ru2 C4 2.282(3)
Ru2 C1 2.304(2)
Ru2 P2 2.3296(7)
Ru2 C5 2.409(3)
Ru2 C2 2.576(2)
Ru2 Ru3 2.9415(3)
Ru3 C12 1.876(3)
Ru3 C11 1.913(3)
Ru3 C1 2.053(3)
Ru3 P1 2.3281(7)
Ru3 P2 2.3473(7)
P1 C40 1.822(3)
P1 C20 1.834(3)
P2 C50 1.822(3)
P2 C70 1.833(3)
O7 C7 1.134(3)
O8 C8 1.132(4)
O9 C9 1.141(3)
O10 C10 1.146(3)
O11 C11 1.144(3)
O12 C12 1.143(3)
O13 C13 1.130(3)
C1 C2 1.210(4)
C2 C30 1.451(3)
C4 C5 1.228(4)
C5 C60 1.454(4)
C20 C21 1.378(4)
C20 C25 1.388(4)
C21 C22 1.393(4)
C22 C23 1.371(4)
C23 C24 1.379(5)
C24 C25 1.391(4)
C30 C31 1.385(4)
C30 C35 1.397(4)
C31 C32 1.389(4)
C32 C33 1.375(6)
C33 C34 1.384(6)
C34 C35 1.391(4)
C40 C45 1.383(4)
C40 C41 1.388(4)
C41 C42 1.388(4)
C42 C43 1.371(5)
C43 C44 1.366(4)
C44 C45 1.399(4)
C50 C51 1.388(4)
C50 C55 1.394(4)
C51 C52 1.394(4)
C52 C53 1.370(5)
C53 C54 1.378(5)
C54 C55 1.387(4)
C60 C65 1.393(4)
C60 C61 1.403(4)
C61 C62 1.384(4)
C62 C63 1.384(5)
C63 C64 1.365(5)
C64 C65 1.395(4)
C70 C75 1.389(4)
C70 C71 1.404(4)
C71 C72 1.381(4)
C72 C73 1.382(5)
C73 C74 1.366(5)
C74 C75 1.393(4)
